data_2227967
loop_
_publ_author_name
'Jiao, Chang-Mei'

_publ_section_title
;
 <i>catena</i>-Poly[[[tetraaquazinc(II)]-\m-1,4-bis(1,2,4-triazol-1-yl)butane-\k^2^<i>N</i>^4^:<i>N</i>^4'^]
 biphenyl-4,4'-dicarboxylate]
;
_journal_coeditor_code RZ2494
_journal_issue 11
_journal_name_full 'Acta Crystallographica Section E'
_journal_page_first m1404
_journal_paper_doi 10.1107/S160053681003970X
_journal_volume 66
_journal_year 2010
_chemical_formula_iupac '[Zn (C8 H12 N6) (H2 O)4] (C14 H8 O4)'
_chemical_formula_moiety 'C8 H20 N6 O4 Zn 2+, C14 H8 O4 2-'
_chemical_formula_sum 'C22 H28 N6 O8 Zn'
_chemical_formula_weight 569.89
_chemical_name_systematic
;<i>catena</i>-Poly[[[tetraaquazinc(II)]-\m-1,4-bis(1,2,4-triazol-1-yl)butane-
\k^2^<i>N</i>^4^:<i>N</i>^4'^] biphenyl-4,4'-dicarboxylate]
;
_space_group_IT_number 2
_symmetry_cell_setting triclinic
_symmetry_space_group_name_Hall '-P 1'
_symmetry_space_group_name_H-M 'P -1'
_atom_sites_solution_hydrogens geom
_atom_sites_solution_primary direct
_atom_sites_solution_secondary difmap
_audit_creation_method SHELXL-97
_cell_angle_alpha 89.250(4)
_cell_angle_beta 81.348(4)
_cell_angle_gamma 72.620(3)
_cell_formula_units_Z 1
_cell_length_a 6.4344(15)
_cell_length_b 7.1490(18)
_cell_length_c 13.539(3)
_cell_measurement_reflns_used 1152
_cell_measurement_temperature 293(2)
_cell_measurement_theta_max 25.04
_cell_measurement_theta_min 2.99
_cell_volume 587.3(2)
_computing_cell_refinement 'SAINT (Bruker 2000)'
_computing_data_collection 'SMART (Bruker 2000)'
_computing_data_reduction 'SAINT (Bruker 2000)'
_computing_molecular_graphics 'DIAMOND (Brandenburg, 1999)'
_computing_publication_material 'SHELXTL (Sheldrick, 2008)'
_computing_structure_refinement 'SHELXL97 (Sheldrick, 2008)'
_computing_structure_solution 'SHELXS97 (Sheldrick, 2008)'
_diffrn_ambient_temperature 293(2)
_diffrn_measured_fraction_theta_full 0.972
_diffrn_measured_fraction_theta_max 0.972
_diffrn_measurement_device_type 'Bruker SMART APEX CCD'
_diffrn_measurement_method 'phi and omega scans'
_diffrn_radiation_monochromator graphite
_diffrn_radiation_source 'fine-focus sealed tube'
_diffrn_radiation_type MoK\a
_diffrn_radiation_wavelength 0.71073
_diffrn_reflns_av_R_equivalents 0.0321
_diffrn_reflns_av_sigmaI/netI 0.0634
_diffrn_reflns_limit_h_max 7
_diffrn_reflns_limit_h_min -6
_diffrn_reflns_limit_k_max 8
_diffrn_reflns_limit_k_min -6
_diffrn_reflns_limit_l_max 16
_diffrn_reflns_limit_l_min -16
_diffrn_reflns_number 3162
_diffrn_reflns_theta_full 25.99
_diffrn_reflns_theta_max 25.99
_diffrn_reflns_theta_min 2.99
_exptl_absorpt_coefficient_mu 1.108
_exptl_absorpt_correction_T_max 0.828
_exptl_absorpt_correction_T_min 0.792
_exptl_absorpt_correction_type multi-scan
_exptl_absorpt_process_details '(SADABS; Bruker, 2000)'
_exptl_crystal_colour white
_exptl_crystal_density_diffrn 1.611
_exptl_crystal_density_method 'not measured'
_exptl_crystal_description block
_exptl_crystal_F_000 296
_exptl_crystal_size_max 0.21
_exptl_crystal_size_mid 0.19
_exptl_crystal_size_min 0.17
_refine_diff_density_max 0.468
_refine_diff_density_min -0.309
_refine_ls_extinction_method none
_refine_ls_goodness_of_fit_ref 0.924
_refine_ls_hydrogen_treatment constr
_refine_ls_matrix_type full
_refine_ls_number_parameters 169
_refine_ls_number_reflns 2237
_refine_ls_number_restraints 0
_refine_ls_restrained_S_all 0.924
_refine_ls_R_factor_all 0.0507
_refine_ls_R_factor_gt 0.0403
_refine_ls_shift/su_max 0.000
_refine_ls_shift/su_mean 0.000
_refine_ls_structure_factor_coef Fsqd
_refine_ls_weighting_details 'calc w=1/[\s^2^(Fo^2^)+(0.0317P)^2^+0.0000P] where P=(Fo^2^+2Fc^2^)/3'
_refine_ls_weighting_scheme calc
_refine_ls_wR_factor_gt 0.0771
_refine_ls_wR_factor_ref 0.0796
_reflns_number_gt 1788
_reflns_number_total 2299
_reflns_threshold_expression I>2sigma(I)
_cod_data_source_file rz2494.cif
_cod_data_source_block I
_cod_database_code 2227967
_cod_database_fobs_code 2227967

loop_
_symmetry_equiv_pos_as_xyz
'x, y, z'
'-x, -y, -z'

loop_
_atom_site_type_symbol
_atom_site_label
_atom_site_fract_x
_atom_site_fract_y
_atom_site_fract_z
_atom_site_U_iso_or_equiv
_atom_site_adp_type
_atom_site_calc_flag
_atom_site_refinement_flags
_atom_site_occupancy
_atom_site_disorder_assembly
_atom_site_disorder_group
C C1 0.1236(5) 0.0898(4) 0.1819(2) 0.0408(7) Uani d . 1 . .
H H1A 0.0180 0.1181 0.1395 0.049 Uiso calc R 1 . .
C C2 0.4301(4) -0.0006(4) 0.23078(18) 0.0323(6) Uani d . 1 . .
H H2A 0.5802 -0.0473 0.2337 0.039 Uiso calc R 1 . .
C C3 0.2822(4) 0.0747(4) 0.41485(17) 0.0347(7) Uani d . 1 . .
H H3A 0.1835 0.0101 0.4519 0.042 Uiso calc R 1 . .
H H3B 0.2282 0.2125 0.4350 0.042 Uiso calc R 1 . .
C C4 0.5070(4) -0.0100(4) 0.44352(17) 0.0311(6) Uani d . 1 . .
H H4A 0.6059 0.0584 0.4103 0.037 Uiso calc R 1 . .
H H4B 0.5653 -0.1473 0.4224 0.037 Uiso calc R 1 . .
C C5 0.1402(5) 0.5973(4) 0.18630(19) 0.0319(6) Uani d . 1 . .
C C6 0.2502(4) 0.5703(4) 0.27840(17) 0.0275(6) Uani d . 1 . .
C C7 0.1272(4) 0.6255(4) 0.37179(19) 0.0375(7) Uani d . 1 . .
H H7 -0.0245 0.6825 0.3773 0.045 Uiso calc R 1 . .
C C8 0.2241(4) 0.5981(4) 0.45708(19) 0.0367(7) Uani d . 1 . .
H H8 0.1358 0.6366 0.5187 0.044 Uiso calc R 1 . .
C C9 0.4489(4) 0.5149(3) 0.45388(17) 0.0262(6) Uani d . 1 . .
C C10 0.5721(4) 0.4649(4) 0.35941(19) 0.0389(7) Uani d . 1 . .
H H10 0.7243 0.4120 0.3534 0.047 Uiso calc R 1 . .
C C11 0.4747(5) 0.4915(4) 0.27460(19) 0.0393(7) Uani d . 1 . .
H H11 0.5629 0.4552 0.2128 0.047 Uiso calc R 1 . .
N N1 0.3416(3) 0.0186(3) 0.14818(15) 0.0333(6) Uani d . 1 . .
N N2 0.0731(4) 0.1156(3) 0.27853(16) 0.0416(6) Uani d . 1 . .
N N3 0.2730(4) 0.0566(3) 0.30894(15) 0.0299(5) Uani d . 1 . .
O O1 0.6429(3) 0.2192(3) 0.04395(12) 0.0405(5) Uani d . 1 . .
H H1C 0.5383 0.3192 0.0681 0.049 Uiso d R 1 . .
H H1D 0.7103 0.2541 -0.0085 0.049 Uiso d R 1 . .
O O2 0.2224(3) 0.2334(3) -0.02699(13) 0.0459(5) Uani d . 1 . .
H H2C 0.2093 0.2385 -0.0886 0.055 Uiso d R 1 . .
H H2D 0.2284 0.3433 -0.0065 0.055 Uiso d R 1 . .
O O3 0.2593(3) 0.5246(3) 0.10408(13) 0.0407(5) Uani d . 1 . .
O O4 -0.0583(3) 0.6896(3) 0.19568(13) 0.0484(6) Uani d . 1 . .
Zn Zn1 0.5000 0.0000 0.0000 0.03341(17) Uani d S 1 . .

loop_
_atom_site_aniso_label
_atom_site_aniso_U_11
_atom_site_aniso_U_22
_atom_site_aniso_U_33
_atom_site_aniso_U_12
_atom_site_aniso_U_13
_atom_site_aniso_U_23
C1 0.0328(18) 0.0533(19) 0.0323(16) -0.0054(14) -0.0083(13) 0.0027(13)
C2 0.0283(15) 0.0366(16) 0.0266(14) -0.0028(13) -0.0014(12) 0.0002(12)
C3 0.0380(17) 0.0397(16) 0.0211(14) -0.0057(13) 0.0000(12) -0.0039(12)
C4 0.0349(16) 0.0298(15) 0.0243(14) -0.0051(12) -0.0007(12) -0.0001(11)
C5 0.0369(18) 0.0294(15) 0.0293(15) -0.0086(13) -0.0078(13) 0.0016(11)
C6 0.0302(15) 0.0275(14) 0.0246(13) -0.0069(12) -0.0072(11) 0.0009(11)
C7 0.0236(15) 0.0506(18) 0.0302(15) 0.0012(13) -0.0049(12) 0.0033(13)
C8 0.0284(16) 0.0504(18) 0.0238(14) -0.0026(13) 0.0000(12) 0.0025(12)
C9 0.0246(15) 0.0250(14) 0.0285(14) -0.0058(11) -0.0057(11) 0.0005(11)
C10 0.0222(15) 0.0561(19) 0.0311(15) -0.0005(13) -0.0045(12) -0.0085(13)
C11 0.0314(17) 0.0554(19) 0.0238(14) -0.0041(14) 0.0008(12) -0.0086(12)
N1 0.0317(14) 0.0398(14) 0.0238(12) -0.0028(11) -0.0058(10) 0.0009(10)
N2 0.0296(14) 0.0589(16) 0.0300(13) -0.0044(12) -0.0035(11) 0.0003(11)
N3 0.0286(13) 0.0324(13) 0.0247(11) -0.0038(10) -0.0027(10) -0.0013(9)
O1 0.0406(12) 0.0466(12) 0.0289(10) -0.0073(10) 0.0000(9) -0.0030(9)
O2 0.0524(13) 0.0422(12) 0.0344(11) 0.0043(10) -0.0178(9) -0.0028(9)
O3 0.0408(12) 0.0480(12) 0.0257(10) -0.0010(10) -0.0059(9) -0.0036(9)
O4 0.0322(12) 0.0707(15) 0.0306(11) 0.0062(11) -0.0125(9) -0.0015(10)
Zn1 0.0329(3) 0.0407(3) 0.0206(2) -0.0017(2) -0.00443(19) -0.00010(19)

loop_
_atom_type_symbol
_atom_type_description
_atom_type_scat_dispersion_real
_atom_type_scat_dispersion_imag
_atom_type_scat_source
C C 0.0033 0.0016 'International Tables Vol C Tables 4.2.6.8 and 6.1.1.4'
Zn Zn 0.2839 1.4301 'International Tables Vol C Tables 4.2.6.8 and 6.1.1.4'
N N 0.0061 0.0033 'International Tables Vol C Tables 4.2.6.8 and 6.1.1.4'
O O 0.0106 0.0060 'International Tables Vol C Tables 4.2.6.8 and 6.1.1.4'
H H 0.0000 0.0000 'International Tables Vol C Tables 4.2.6.8 and 6.1.1.4'

loop_
_geom_angle_atom_site_label_1
_geom_angle_atom_site_label_2
_geom_angle_atom_site_label_3
_geom_angle_site_symmetry_1
_geom_angle_site_symmetry_3
_geom_angle
_geom_angle_publ_flag
N2 C1 N1 . . 114.6(3) ?
N2 C1 H1A . . 122.7 ?
N1 C1 H1A . . 122.7 ?
N1 C2 N3 . . 109.7(2) ?
N1 C2 H2A . . 125.1 ?
N3 C2 H2A . . 125.1 ?
N3 C3 C4 . . 114.8(2) ?
N3 C3 H3A . . 108.6 ?
C4 C3 H3A . . 108.6 ?
N3 C3 H3B . . 108.6 ?
C4 C3 H3B . . 108.6 ?
H3A C3 H3B . . 107.5 ?
C3 C4 C4 . 2_656 109.7(3) ?
C3 C4 H4A . . 109.7 ?
C4 C4 H4A 2_656 . 109.7 ?
C3 C4 H4B . . 109.7 ?
C4 C4 H4B 2_656 . 109.7 ?
H4A C4 H4B . . 108.2 ?
O4 C5 O3 . . 124.7(2) ?
O4 C5 C6 . . 118.0(2) ?
O3 C5 C6 . . 117.3(2) ?
C11 C6 C7 . . 116.7(2) ?
C11 C6 C5 . . 122.7(2) ?
C7 C6 C5 . . 120.6(2) ?
C8 C7 C6 . . 121.5(2) ?
C8 C7 H7 . . 119.3 ?
C6 C7 H7 . . 119.3 ?
C7 C8 C9 . . 122.0(2) ?
C7 C8 H8 . . 119.0 ?
C9 C8 H8 . . 119.0 ?
C8 C9 C10 . . 116.1(2) ?
C8 C9 C9 . 2_666 121.5(3) ?
C10 C9 C9 . 2_666 122.4(3) ?
C11 C10 C9 . . 121.7(2) ?
C11 C10 H10 . . 119.2 ?
C9 C10 H10 . . 119.2 ?
C10 C11 C6 . . 122.0(2) ?
C10 C11 H11 . . 119.0 ?
C6 C11 H11 . . 119.0 ?
C2 N1 C1 . . 103.1(2) ?
C2 N1 Zn1 . . 128.25(18) ?
C1 N1 Zn1 . . 127.55(18) ?
C1 N2 N3 . . 102.5(2) ?
C2 N3 N2 . . 110.0(2) ?
C2 N3 C3 . . 131.7(2) ?
N2 N3 C3 . . 118.2(2) ?
Zn1 O1 H1C . . 108.1 ?
Zn1 O1 H1D . . 107.9 ?
H1C O1 H1D . . 107.4 ?
Zn1 O2 H2C . . 111.6 ?
Zn1 O2 H2D . . 111.7 ?
H2C O2 H2D . . 109.6 ?
N1 Zn1 N1 2_655 . 180.00(5) ?
N1 Zn1 O2 2_655 . 93.74(8) ?
N1 Zn1 O2 . . 86.26(8) ?
N1 Zn1 O2 2_655 2_655 86.26(8) ?
N1 Zn1 O2 . 2_655 93.74(8) ?
O2 Zn1 O2 . 2_655 180.00(9) ?
N1 Zn1 O1 2_655 . 93.19(8) ?
N1 Zn1 O1 . . 86.81(8) ?
O2 Zn1 O1 . . 87.85(8) ?
O2 Zn1 O1 2_655 . 92.15(8) ?
N1 Zn1 O1 2_655 2_655 86.81(8) ?
N1 Zn1 O1 . 2_655 93.19(8) ?
O2 Zn1 O1 . 2_655 92.15(8) ?
O2 Zn1 O1 2_655 2_655 87.85(8) ?
O1 Zn1 O1 . 2_655 180.00(10) ?

loop_
_geom_bond_atom_site_label_1
_geom_bond_atom_site_label_2
_geom_bond_site_symmetry_2
_geom_bond_distance
_geom_bond_publ_flag
C1 N2 . 1.301(3) ?
C1 N1 . 1.350(3) ?
C1 H1A . 0.9300 ?
C2 N1 . 1.317(3) ?
C2 N3 . 1.323(3) ?
C2 H2A . 0.9300 ?
C3 N3 . 1.453(3) ?
C3 C4 . 1.500(4) ?
C3 H3A . 0.9700 ?
C3 H3B . 0.9700 ?
C4 C4 2_656 1.524(5) ?
C4 H4A . 0.9700 ?
C4 H4B . 0.9700 ?
C5 O4 . 1.238(3) ?
C5 O3 . 1.272(3) ?
C5 C6 . 1.507(4) ?
C6 C11 . 1.378(4) ?
C6 C7 . 1.381(3) ?
C7 C8 . 1.378(4) ?
C7 H7 . 0.9300 ?
C8 C9 . 1.384(4) ?
C8 H8 . 0.9300 ?
C9 C10 . 1.389(3) ?
C9 C9 2_666 1.481(5) ?
C10 C11 . 1.374(4) ?
C10 H10 . 0.9300 ?
C11 H11 . 0.9300 ?
N1 Zn1 . 2.096(2) ?
N2 N3 . 1.354(3) ?
O1 Zn1 . 2.1693(19) ?
O1 H1C . 0.8500 ?
O1 H1D . 0.8499 ?
O2 Zn1 . 2.1234(18) ?
O2 H2C . 0.8500 ?
O2 H2D . 0.8500 ?
Zn1 N1 2_655 2.096(2) ?
Zn1 O2 2_655 2.1234(18) ?
Zn1 O1 2_655 2.1693(19) ?

loop_
_geom_hbond_atom_site_label_D
_geom_hbond_atom_site_label_H
_geom_hbond_atom_site_label_A
_geom_hbond_site_symmetry_A
_geom_hbond_distance_DH
_geom_hbond_distance_HA
_geom_hbond_distance_DA
_geom_hbond_angle_DHA
C2 H2A O4 1_645 0.93 2.50 3.342(3) 150.2
O1 H1D O3 2_665 0.85 2.07 2.825(3) 148.3
O1 H1C O3 . 0.85 1.95 2.783(2) 166.6
O2 H2C O4 2_565 0.85 1.85 2.642(3) 154.7
O2 H2D O3 . 0.85 2.06 2.839(3) 151.4
C3 H3B Cg . 0.97 2.82 3.552(3) 133.2

loop_
_geom_torsion_atom_site_label_1
_geom_torsion_atom_site_label_2
_geom_torsion_atom_site_label_3
_geom_torsion_atom_site_label_4
_geom_torsion_site_symmetry_1
_geom_torsion_site_symmetry_2
_geom_torsion_site_symmetry_3
_geom_torsion_site_symmetry_4
_geom_torsion
_geom_torsion_publ_flag
N3 C3 C4 C4 . . . 2_656 -177.5(3) ?
O4 C5 C6 C11 . . . . -171.9(3) ?
O3 C5 C6 C11 . . . . 7.6(4) ?
O4 C5 C6 C7 . . . . 7.9(4) ?
O3 C5 C6 C7 . . . . -172.7(2) ?
C11 C6 C7 C8 . . . . -1.7(4) ?
C5 C6 C7 C8 . . . . 178.6(2) ?
C6 C7 C8 C9 . . . . 0.3(4) ?
C7 C8 C9 C10 . . . . 1.5(4) ?
C7 C8 C9 C9 . . . 2_666 -179.6(3) ?
C8 C9 C10 C11 . . . . -1.8(4) ?
C9 C9 C10 C11 2_666 . . . 179.3(3) ?
C9 C10 C11 C6 . . . . 0.4(5) ?
C7 C6 C11 C10 . . . . 1.3(4) ?
C5 C6 C11 C10 . . . . -178.9(3) ?
N3 C2 N1 C1 . . . . -0.2(3) ?
N3 C2 N1 Zn1 . . . . 168.47(17) ?
N2 C1 N1 C2 . . . . 0.1(3) ?
N2 C1 N1 Zn1 . . . . -168.61(19) ?
N1 C1 N2 N3 . . . . 0.0(3) ?
N1 C2 N3 N2 . . . . 0.2(3) ?
N1 C2 N3 C3 . . . . -176.2(2) ?
C1 N2 N3 C2 . . . . -0.1(3) ?
C1 N2 N3 C3 . . . . 176.9(2) ?
C4 C3 N3 C2 . . . . -9.0(4) ?
C4 C3 N3 N2 . . . . 174.8(2) ?
C2 N1 Zn1 O2 . . . . -141.6(2) ?
C1 N1 Zn1 O2 . . . . 24.4(2) ?
C2 N1 Zn1 O2 . . . 2_655 38.4(2) ?
C1 N1 Zn1 O2 . . . 2_655 -155.6(2) ?
C2 N1 Zn1 O1 . . . . -53.5(2) ?
C1 N1 Zn1 O1 . . . . 112.5(2) ?
C2 N1 Zn1 O1 . . . 2_655 126.5(2) ?
C1 N1 Zn1 O1 . . . 2_655 -67.5(2) ?
